data_4319498
loop_
_publ_author_name
'Lars Westerheide'
'Felizitas K. M\"uller'
'Roberto Than'
'Bernt Krebs'
'Jens Dietrich'
'Siegfried Schindler'

_publ_contact_author
;
Bernt Krebs
Anorganisch-Chemisches Institut
Westfaelische Wilhelms-Universitaet Muenster
Wilhelm-Klemm-Strasse 8
D-48149 Muenster
Germany
;
_publ_contact_author_email krebs@.uni-muenster.de
_publ_contact_author_fax '0049 251 83 383 66'
_publ_contact_author_phone '0049 251 83 331 31'
_publ_section_title
;
 Syntheses and Structural Characterization of Dinuclear and Tetranuclear
 Iron(III) Complexes with Dinucleating Ligands and Their Reactions with
 Hydrogen Peroxide
;
_journal_name_full 'Inorganic Chemistry'
_journal_page_first 1951
_journal_page_last 1961
_journal_paper_doi 10.1021/ic0009371
_journal_volume 40
_journal_year 2001
_chemical_formula_moiety 'C43 H50 N12 O8 Fe2'
_chemical_formula_sum 'C50.5 H75 Cl Fe2 N13 O20'
_chemical_formula_weight 1331.40
_chemical_melting_point 581
_chemical_name_common '[Fe2(5,6-Me2-HPTB)(OH)(NO3)2](NO3)(ClO4)*3.5CH3OH*C2H5OC2H5*0.5H2O'
_chemical_name_systematic
; 
(mu-N,N,N',N'-tetrakis((5,6-dimethyl)2-benzimidazolylmethyl)-2-hydroxy
-1,3-diaminopropane)-(mu-hydroxo)-bis(nitrato-O)-di-iron(iii) nitrate 
perchlorate tetra methanol diethylether solvate hydrate 
;
_space_group_IT_number 2
_symmetry_cell_setting triclinic
_symmetry_space_group_name_Hall '-P 1'
_symmetry_space_group_name_H-M 'P -1'
_atom_sites_solution_hydrogens geom
_atom_sites_solution_primary Patterson
_atom_sites_solution_secondary difmap
_audit_creation_method SHELXL-97
_cell_angle_alpha 70.27(3)
_cell_angle_beta 76.70(3)
_cell_angle_gamma 70.57(3)
_cell_formula_units_Z 2
_cell_length_a 11.367(2)
_cell_length_b 16.107(3)
_cell_length_c 20.197(4)
_cell_measurement_reflns_used 5000
_cell_measurement_temperature 213(2)
_cell_measurement_theta_max 26.9
_cell_measurement_theta_min 4.5
_cell_volume 3253.5(13)
_computing_cell_refinement SHELX-PLUS
_computing_data_collection SHELX-PLUS
_computing_data_reduction SHELX-PLUS
_computing_structure_refinement 'SHELXL-97 (Sheldrick, 1997)'
_computing_structure_solution 'SHELXS-97 (Sheldrick, 1990)'
_diffrn_ambient_temperature 213(2)
_diffrn_measured_fraction_theta_full 0.925
_diffrn_measured_fraction_theta_max 0.925
_diffrn_measurement_device_type 'STOE IPDS'
_diffrn_measurement_method 'phi rotation'
_diffrn_radiation_monochromator graphite
_diffrn_radiation_source 'fine-focus sealed tube'
_diffrn_radiation_type MoK\a
_diffrn_radiation_wavelength 0.71073
_diffrn_reflns_av_R_equivalents 0.0854
_diffrn_reflns_av_sigmaI/netI 0.0909
_diffrn_reflns_limit_h_max 13
_diffrn_reflns_limit_h_min -13
_diffrn_reflns_limit_k_max 19
_diffrn_reflns_limit_k_min -19
_diffrn_reflns_limit_l_max 24
_diffrn_reflns_limit_l_min -24
_diffrn_reflns_number 25526
_diffrn_reflns_theta_full 25.94
_diffrn_reflns_theta_max 25.94
_diffrn_reflns_theta_min 4.43
_exptl_absorpt_coefficient_mu 0.565
_exptl_absorpt_correction_T_max none
_exptl_absorpt_correction_T_min none
_exptl_absorpt_correction_type none
_exptl_absorpt_process_details none
_exptl_crystal_colour red
_exptl_crystal_density_diffrn 1.357
_exptl_crystal_density_meas ?
_exptl_crystal_density_method 'not measured'
_exptl_crystal_description needles
_exptl_crystal_F_000 1392
_exptl_crystal_size_max 0.48
_exptl_crystal_size_mid 0.20
_exptl_crystal_size_min 0.16
_refine_diff_density_max 0.728
_refine_diff_density_min -0.433
_refine_diff_density_rms 0.071
_refine_ls_extinction_method none
_refine_ls_goodness_of_fit_ref 1.035
_refine_ls_hydrogen_treatment 'H atoms refined as riding model'
_refine_ls_matrix_type full
_refine_ls_number_parameters 796
_refine_ls_number_reflns 11747
_refine_ls_number_restraints 0
_refine_ls_restrained_S_all 1.035
_refine_ls_R_factor_all 0.0977
_refine_ls_R_factor_gt 0.0634
_refine_ls_shift/su_max 0.011
_refine_ls_shift/su_mean 0.001
_refine_ls_structure_factor_coef Fsqd
_refine_ls_weighting_details 'calc w=1/[\s^2^(Fo^2^)+(0.0704P)^2^+3.2199P] where P=(Fo^2^+2Fc^2^)/3'
_refine_ls_weighting_scheme calc
_refine_ls_wR_factor_gt 0.1532
_refine_ls_wR_factor_ref 0.1706
_reflns_number_gt 8069
_reflns_number_total 11747
_reflns_threshold_expression >2sigma(I)
_cod_data_source_file ic0009371_4.cif
_cod_data_source_block '[Fe2(5,6-Me2-HPTB)(OH)(NO3)2](NO3)(ClO4)*3.5CH3OH*C2H5OC2H5*0.5H2O'
_cod_depositor_comments
;
The following automatic conversions were performed:

'_exptl_crystal_density_meas' value 'not measured' was changed to '?'
- the value is perceived as not measured.

Automatic conversion script
Id: cif_fix_values 3008 2015-01-20 13:52:24Z robertas 
;
_cod_original_cell_volume 3253.5(11)
_cod_original_formula_sum 'C50.50 H75 Cl Fe2 N13 O20'
_cod_database_code 4319498

loop_
_symmetry_equiv_pos_as_xyz
'x, y, z'
'-x, -y, -z'

loop_
_atom_site_label
_atom_site_type_symbol
_atom_site_fract_x
_atom_site_fract_y
_atom_site_fract_z
_atom_site_U_iso_or_equiv
_atom_site_adp_type
_atom_site_occupancy
_atom_site_symmetry_multiplicity
_atom_site_calc_flag
_atom_site_refinement_flags
_atom_site_disorder_assembly
_atom_site_disorder_group
Fe1 Fe 0.40808(5) 0.25771(4) 0.23434(3) 0.02921(15) Uani 1 1 d . . .
Fe2 Fe 0.11453(5) 0.32568(4) 0.28724(3) 0.03223(16) Uani 1 1 d . . .
O1 O 0.2417(3) 0.31860(18) 0.20328(13) 0.0353(6) Uani 1 1 d . . .
O2 O 0.2821(2) 0.26066(19) 0.31925(13) 0.0363(6) Uani 1 1 d . . .
O3 O 0.5205(3) 0.16983(19) 0.31132(14) 0.0387(7) Uani 1 1 d . . .
O4 O 0.6893(3) 0.1779(3) 0.23424(17) 0.0573(9) Uani 1 1 d . . .
O5 O 0.7034(4) 0.0871(4) 0.3405(2) 0.1000(18) Uani 1 1 d . . .
O6 O 0.0688(3) 0.3280(2) 0.39216(15) 0.0441(7) Uani 1 1 d . . .
O7 O -0.1038(3) 0.3704(2) 0.34775(17) 0.0530(8) Uani 1 1 d . . .
O8 O -0.1106(3) 0.3692(2) 0.45650(17) 0.0602(10) Uani 1 1 d . . .
N1 N 0.4411(3) 0.3270(2) 0.11057(16) 0.0348(7) Uani 1 1 d . . .
N2 N -0.0023(3) 0.3683(2) 0.19064(17) 0.0380(8) Uani 1 1 d . . .
N3 N 0.4805(3) 0.3616(2) 0.22394(17) 0.0361(8) Uani 1 1 d . . .
N4 N 0.5360(3) 0.4880(2) 0.16592(18) 0.0399(8) Uani 1 1 d . . .
H4A H 0.5509 0.5343 0.1309 0.048 Uiso 1 1 calc R . .
N5 N 0.4729(3) 0.1509(2) 0.18782(16) 0.0356(7) Uani 1 1 d . . .
N6 N 0.6065(4) 0.0917(3) 0.1059(2) 0.0559(11) Uani 1 1 d . . .
H6A H 0.6564 0.0883 0.0666 0.067 Uiso 1 1 calc R . .
N7 N 0.0707(3) 0.4688(2) 0.25165(18) 0.0398(8) Uani 1 1 d . . .
N8 N -0.0193(4) 0.6036(3) 0.1821(2) 0.0521(10) Uani 1 1 d . . .
H8A H -0.0658 0.6445 0.1506 0.063 Uiso 1 1 calc R . .
N9 N 0.0559(3) 0.2130(2) 0.30060(17) 0.0373(8) Uani 1 1 d . . .
N10 N -0.0546(4) 0.1412(3) 0.2738(2) 0.0538(10) Uani 1 1 d . . .
H10A H -0.1061 0.1320 0.2529 0.065 Uiso 1 1 calc R . .
N11 N 0.6418(4) 0.1441(3) 0.2946(2) 0.0498(10) Uani 1 1 d . . .
N12 N -0.0529(4) 0.3573(2) 0.40001(19) 0.0430(9) Uani 1 1 d . . .
C1 C 0.2125(4) 0.3673(3) 0.13347(19) 0.0347(9) Uani 1 1 d . . .
H1A H 0.1966 0.4339 0.1259 0.042 Uiso 1 1 calc R . .
C2 C 0.3255(4) 0.3342(3) 0.0828(2) 0.0385(9) Uani 1 1 d . . .
H2A H 0.3277 0.2742 0.0798 0.046 Uiso 1 1 calc R . .
H2B H 0.3209 0.3777 0.0352 0.046 Uiso 1 1 calc R . .
C3 C 0.0928(4) 0.3482(3) 0.1291(2) 0.0408(10) Uani 1 1 d . . .
H3A H 0.0603 0.3870 0.0844 0.049 Uiso 1 1 calc R . .
H3B H 0.1103 0.2838 0.1306 0.049 Uiso 1 1 calc R . .
C4 C 0.4624(4) 0.4172(3) 0.0959(2) 0.0383(9) Uani 1 1 d . . .
H4A H 0.3865 0.4663 0.0814 0.046 Uiso 1 1 calc R . .
H4B H 0.5317 0.4246 0.0573 0.046 Uiso 1 1 calc R . .
C5 C 0.4938(4) 0.4231(3) 0.1615(2) 0.0349(9) Uani 1 1 d . . .
C6 C 0.5175(4) 0.3895(3) 0.2725(2) 0.0352(9) Uani 1 1 d . . .
C7 C 0.5237(4) 0.3524(3) 0.3448(2) 0.0417(10) Uani 1 1 d . . .
H7A H 0.5007 0.2981 0.3699 0.050 Uiso 1 1 calc R . .
C8 C 0.5643(4) 0.3967(3) 0.3796(2) 0.0449(10) Uani 1 1 d . . .
C9 C 0.5992(4) 0.4788(3) 0.3414(3) 0.0466(11) Uani 1 1 d . . .
C10 C 0.5933(4) 0.5150(3) 0.2697(2) 0.0433(10) Uani 1 1 d . . .
H10A H 0.6166 0.5691 0.2443 0.052 Uiso 1 1 calc R . .
C11 C 0.5524(4) 0.4701(3) 0.2356(2) 0.0383(9) Uani 1 1 d . . .
C12 C 0.5721(6) 0.3562(4) 0.4580(3) 0.0652(15) Uani 1 1 d . . .
H12A H 0.5445 0.3009 0.4753 0.098 Uiso 1 1 calc R . .
H12B H 0.5183 0.4004 0.4828 0.098 Uiso 1 1 calc R . .
H12C H 0.6583 0.3414 0.4664 0.098 Uiso 1 1 calc R . .
C13 C 0.6392(6) 0.5290(3) 0.3792(3) 0.0657(15) Uani 1 1 d . . .
H13A H 0.6600 0.5830 0.3452 0.099 Uiso 1 1 calc R . .
H13B H 0.7124 0.4889 0.4021 0.099 Uiso 1 1 calc R . .
H13C H 0.5709 0.5477 0.4147 0.099 Uiso 1 1 calc R . .
C14 C 0.5537(4) 0.2612(3) 0.0847(2) 0.0415(10) Uani 1 1 d . . .
H14A H 0.5566 0.2709 0.0338 0.050 Uiso 1 1 calc R . .
H14B H 0.6305 0.2698 0.0922 0.050 Uiso 1 1 calc R . .
C15 C 0.5443(4) 0.1679(3) 0.1249(2) 0.0415(10) Uani 1 1 d . . .
C16 C 0.4932(4) 0.0554(3) 0.2119(2) 0.0394(10) Uani 1 1 d . . .
C17 C 0.4453(4) -0.0006(3) 0.2738(2) 0.0421(10) Uani 1 1 d . . .
H17A H 0.3882 0.0245 0.3085 0.051 Uiso 1 1 calc R . .
C18 C 0.4836(5) -0.0942(3) 0.2832(3) 0.0516(12) Uani 1 1 d . . .
C19 C 0.5692(6) -0.1321(3) 0.2308(3) 0.0627(15) Uani 1 1 d . . .
C20 C 0.6159(6) -0.0757(4) 0.1692(3) 0.0707(17) Uani 1 1 d . . .
H20A H 0.6724 -0.1003 0.1341 0.085 Uiso 1 1 calc R . .
C21 C 0.5772(5) 0.0181(3) 0.1606(2) 0.0533(12) Uani 1 1 d . . .
C22 C 0.4319(6) -0.1569(4) 0.3503(3) 0.0690(16) Uani 1 1 d . . .
H22A H 0.3743 -0.1204 0.3802 0.104 Uiso 1 1 calc R . .
H22B H 0.5008 -0.2000 0.3757 0.104 Uiso 1 1 calc R . .
H22C H 0.3876 -0.1905 0.3378 0.104 Uiso 1 1 calc R . .
C23 C 0.6130(8) -0.2344(4) 0.2436(4) 0.099(3) Uani 1 1 d . . .
H23A H 0.6715 -0.2491 0.2032 0.148 Uiso 1 1 calc R . .
H23B H 0.5411 -0.2574 0.2500 0.148 Uiso 1 1 calc R . .
H23C H 0.6546 -0.2628 0.2859 0.148 Uiso 1 1 calc R . .
C24 C -0.0702(4) 0.4668(3) 0.1760(2) 0.0454(11) Uani 1 1 d . . .
H24B H -0.1570 0.4745 0.1997 0.054 Uiso 1 1 calc R . .
H24C H -0.0724 0.4944 0.1248 0.054 Uiso 1 1 calc R . .
C25 C -0.0048(4) 0.5129(3) 0.2024(2) 0.0421(10) Uani 1 1 d . . .
C26 C 0.1103(4) 0.5357(3) 0.2637(2) 0.0432(10) Uani 1 1 d . . .
C27 C 0.1872(5) 0.5313(4) 0.3097(3) 0.0543(12) Uani 1 1 d . . .
H27A H 0.2263 0.4742 0.3396 0.065 Uiso 1 1 calc R . .
C28 C 0.2063(5) 0.6102(4) 0.3118(3) 0.0594(14) Uani 1 1 d . . .
C29 C 0.1496(6) 0.6963(4) 0.2658(3) 0.0676(16) Uani 1 1 d . . .
C30 C 0.0732(6) 0.7013(4) 0.2196(3) 0.0670(15) Uani 1 1 d . . .
H30B H 0.0360 0.7581 0.1887 0.080 Uiso 1 1 calc R . .
C31 C 0.0519(5) 0.6208(3) 0.2195(2) 0.0508(12) Uani 1 1 d . . .
C32 C 0.2849(6) 0.6074(5) 0.3642(4) 0.084(2) Uani 1 1 d . . .
H32A H 0.3169 0.5444 0.3919 0.125 Uiso 1 1 calc R . .
H32B H 0.2333 0.6438 0.3956 0.125 Uiso 1 1 calc R . .
H32C H 0.3548 0.6321 0.3386 0.125 Uiso 1 1 calc R . .
C33 C 0.1763(8) 0.7828(4) 0.2660(4) 0.095(2) Uani 1 1 d . . .
H33A H 0.1311 0.8354 0.2316 0.143 Uiso 1 1 calc R . .
H33B H 0.2659 0.7764 0.2537 0.143 Uiso 1 1 calc R . .
H33C H 0.1488 0.7918 0.3129 0.143 Uiso 1 1 calc R . .
C34 C -0.0887(4) 0.3094(3) 0.2113(2) 0.0472(11) Uani 1 1 d . . .
H34A H -0.1043 0.2995 0.1692 0.057 Uiso 1 1 calc R . .
H34B H -0.1694 0.3388 0.2352 0.057 Uiso 1 1 calc R . .
C35 C -0.0264(4) 0.2194(3) 0.2605(2) 0.0426(10) Uani 1 1 d . . .
C36 C 0.0811(4) 0.1223(3) 0.3447(2) 0.0377(9) Uani 1 1 d . . .
C37 C 0.1535(4) 0.0779(3) 0.4003(2) 0.0410(10) Uani 1 1 d . . .
H37A H 0.2003 0.1082 0.4119 0.049 Uiso 1 1 calc R . .
C38 C 0.1550(4) -0.0117(3) 0.4381(2) 0.0462(11) Uani 1 1 d . . .
C39 C 0.0895(5) -0.0581(3) 0.4193(3) 0.0537(13) Uani 1 1 d . . .
C40 C 0.0184(5) -0.0143(3) 0.3635(3) 0.0599(13) Uani 1 1 d . . .
H40A H -0.0256 -0.0453 0.3505 0.072 Uiso 1 1 calc R . .
C41 C 0.0140(5) 0.0765(3) 0.3275(2) 0.0461(11) Uani 1 1 d . . .
C42 C 0.2280(5) -0.0592(4) 0.5009(3) 0.0629(14) Uani 1 1 d . . .
H42A H 0.2675 -0.0177 0.5067 0.094 Uiso 1 1 calc R . .
H42B H 0.2922 -0.1135 0.4927 0.094 Uiso 1 1 calc R . .
H42C H 0.1711 -0.0770 0.5434 0.094 Uiso 1 1 calc R . .
C43 C 0.0916(6) -0.1565(3) 0.4608(3) 0.0725(17) Uani 1 1 d . . .
H43A H 0.0416 -0.1777 0.4404 0.109 Uiso 1 1 calc R . .
H43B H 0.0569 -0.1595 0.5099 0.109 Uiso 1 1 calc R . .
H43C H 0.1777 -0.1953 0.4587 0.109 Uiso 1 1 calc R . .
Cl1 Cl 0.16890(11) 0.61418(8) -0.01049(6) 0.0491(3) Uani 1 1 d . . .
O9 O 0.2375(4) 0.6100(3) 0.0419(2) 0.0860(13) Uani 1 1 d . . .
O10 O 0.0590(4) 0.5883(4) 0.0219(2) 0.0904(14) Uani 1 1 d . . .
O11 O 0.1384(6) 0.7038(3) -0.0568(3) 0.114(2) Uani 1 1 d . . .
O12 O 0.2426(6) 0.5542(5) -0.0495(4) 0.135(2) Uani 1 1 d . . .
N13 N -0.2182(7) 0.7505(5) 0.0590(4) 0.096(2) Uani 1 1 d . . .
O13 O -0.1408(5) 0.7736(4) 0.0766(3) 0.0939(15) Uani 1 1 d . . .
O14 O -0.2426(5) 0.6727(4) 0.0976(3) 0.1088(18) Uani 1 1 d . . .
O15 O -0.2833(9) 0.7925(4) 0.0106(4) 0.191(4) Uani 1 1 d . . .
O16 O 0.5326(4) 0.6609(2) 0.07919(19) 0.0675(11) Uani 1 1 d . . .
H16 H 0.5967 0.6761 0.0769 0.101 Uiso 1 1 calc R . .
C44 C 0.4272(9) 0.7155(6) 0.1147(4) 0.126(3) Uani 1 1 d . . .
H44A H 0.4336 0.6954 0.1650 0.188 Uiso 1 1 calc R . .
H44B H 0.3499 0.7085 0.1075 0.188 Uiso 1 1 calc R . .
H44C H 0.4268 0.7795 0.0955 0.188 Uiso 1 1 calc R . .
O17 O 0.3179(4) 0.1960(3) 0.45837(18) 0.0709(11) Uani 1 1 d . . .
H17 H 0.2773 0.2240 0.4879 0.106 Uiso 1 1 calc R . .
C45 C 0.4209(6) 0.1285(5) 0.4864(3) 0.083(2) Uani 1 1 d . . .
H45A H 0.4669 0.1551 0.5048 0.125 Uiso 1 1 calc R . .
H45B H 0.4756 0.1024 0.4495 0.125 Uiso 1 1 calc R . .
H45C H 0.3925 0.0806 0.5245 0.125 Uiso 1 1 calc R . .
O18 O 0.7847(7) 0.0828(4) -0.0101(3) 0.134(3) Uani 1 1 d . . .
H18 H 0.7169 0.1181 -0.0234 0.201 Uiso 1 1 calc R . .
C46 C 0.8782(14) 0.1323(9) -0.0313(8) 0.225(8) Uani 1 1 d . . .
H46A H 0.8496 0.1895 -0.0674 0.337 Uiso 1 1 calc R . .
H46B H 0.9566 0.0954 -0.0504 0.337 Uiso 1 1 calc R . .
H46C H 0.8914 0.1453 0.0095 0.337 Uiso 1 1 calc R . .
O19 O -0.1841(9) 0.9549(7) -0.0822(5) 0.092(3) Uani 0.50 1 d P . .
H19 H -0.1099 0.9298 -0.0955 0.138 Uiso 0.50 1 calc PR . .
C47 C -0.258(2) 0.9645(14) -0.1295(13) 0.160(10) Uani 0.50 1 d P . .
H47A H -0.3443 0.9732 -0.1072 0.240 Uiso 0.50 1 calc PR . .
H47B H -0.2304 0.9098 -0.1454 0.240 Uiso 0.50 1 calc PR . .
H47C H -0.2510 1.0174 -0.1698 0.240 Uiso 0.50 1 calc PR . .
O20 O 0.2018(7) 0.2645(5) 0.5771(4) 0.130(2) Uani 1 1 d . . .
C48 C 0.1795(17) 0.4035(10) 0.5170(11) 0.238(11) Uani 1 1 d . . .
H48A H 0.1249 0.4651 0.5138 0.358 Uiso 1 1 calc R . .
H48B H 0.1940 0.3918 0.4713 0.358 Uiso 1 1 calc R . .
H48C H 0.2592 0.3975 0.5304 0.358 Uiso 1 1 calc R . .
C49 C 0.1256(15) 0.3437(17) 0.5651(11) 0.324(19) Uani 1 1 d . . .
H49A H 0.0973 0.3618 0.6091 0.389 Uiso 1 1 calc R . .
H49B H 0.0518 0.3430 0.5482 0.389 Uiso 1 1 calc R . .
C50 C 0.1532(17) 0.2112(15) 0.6409(7) 0.208(8) Uani 1 1 d . . .
H50A H 0.1519 0.2359 0.6793 0.249 Uiso 1 1 calc R . .
H50B H 0.0660 0.2161 0.6382 0.249 Uiso 1 1 calc R . .
C51 C 0.2194(14) 0.1211(12) 0.6571(9) 0.201(8) Uani 1 1 d . . .
H51A H 0.1818 0.0883 0.7023 0.302 Uiso 1 1 calc R . .
H51B H 0.3058 0.1155 0.6603 0.302 Uiso 1 1 calc R . .
H51C H 0.2181 0.0953 0.6204 0.302 Uiso 1 1 calc R . .
O1W O 0.0472(19) 0.9749(14) -0.1697(11) 0.199(7) Uiso 0.50 1 d P . .

loop_
_atom_site_aniso_label
_atom_site_aniso_U_11
_atom_site_aniso_U_22
_atom_site_aniso_U_33
_atom_site_aniso_U_23
_atom_site_aniso_U_13
_atom_site_aniso_U_12
Fe1 0.0277(3) 0.0349(3) 0.0233(3) -0.0059(2) -0.0038(2) -0.0087(2)
Fe2 0.0280(3) 0.0389(3) 0.0262(3) -0.0048(2) -0.0056(2) -0.0079(2)
O1 0.0305(16) 0.0489(16) 0.0228(13) -0.0058(11) -0.0065(11) -0.0088(12)
O2 0.0241(15) 0.0520(17) 0.0278(13) -0.0077(12) -0.0043(11) -0.0070(12)
O3 0.0288(16) 0.0489(16) 0.0333(14) -0.0102(12) -0.0083(11) -0.0033(12)
O4 0.0382(19) 0.087(3) 0.0464(19) -0.0207(17) 0.0035(15) -0.0215(17)
O5 0.042(2) 0.144(4) 0.068(3) 0.010(3) -0.028(2) 0.004(2)
O6 0.0350(18) 0.0557(18) 0.0336(15) -0.0115(13) -0.0019(12) -0.0053(13)
O7 0.043(2) 0.064(2) 0.0468(19) -0.0165(15) -0.0078(15) -0.0059(15)
O8 0.056(2) 0.069(2) 0.0367(17) -0.0146(15) 0.0124(15) -0.0064(16)
N1 0.035(2) 0.0416(18) 0.0257(16) -0.0073(13) -0.0012(13) -0.0121(14)
N2 0.033(2) 0.0421(19) 0.0338(18) -0.0017(14) -0.0087(14) -0.0101(14)
N3 0.038(2) 0.0387(18) 0.0304(17) -0.0035(14) -0.0053(14) -0.0148(14)
N4 0.044(2) 0.0361(18) 0.0365(18) -0.0052(14) -0.0024(15) -0.0138(15)
N5 0.034(2) 0.0429(19) 0.0288(16) -0.0128(14) -0.0008(13) -0.0093(14)
N6 0.070(3) 0.050(2) 0.035(2) -0.0172(17) 0.0133(19) -0.0090(19)
N7 0.034(2) 0.0424(19) 0.0385(19) -0.0117(15) -0.0063(15) -0.0034(15)
N8 0.060(3) 0.042(2) 0.042(2) -0.0069(16) -0.0118(18) 0.0007(18)
N9 0.033(2) 0.0440(19) 0.0343(18) -0.0057(14) -0.0089(14) -0.0129(15)
N10 0.060(3) 0.060(2) 0.050(2) -0.0008(18) -0.0235(19) -0.032(2)
N11 0.033(2) 0.069(3) 0.046(2) -0.0188(19) -0.0098(17) -0.0058(18)
N12 0.041(2) 0.042(2) 0.037(2) -0.0055(15) 0.0004(16) -0.0092(16)
C1 0.036(2) 0.040(2) 0.0240(18) 0.0006(15) -0.0093(16) -0.0116(17)
C2 0.041(3) 0.049(2) 0.0255(19) -0.0060(17) -0.0077(16) -0.0143(18)
C3 0.041(3) 0.051(2) 0.030(2) -0.0063(18) -0.0105(17) -0.0136(19)
C4 0.040(2) 0.041(2) 0.030(2) -0.0005(17) -0.0035(17) -0.0164(18)
C5 0.034(2) 0.036(2) 0.034(2) -0.0087(16) -0.0029(16) -0.0108(16)
C6 0.032(2) 0.039(2) 0.035(2) -0.0114(17) -0.0058(16) -0.0092(16)
C7 0.043(3) 0.042(2) 0.040(2) -0.0067(18) -0.0082(18) -0.0136(19)
C8 0.042(3) 0.049(3) 0.046(2) -0.023(2) -0.0112(19) -0.0017(19)
C9 0.043(3) 0.042(2) 0.058(3) -0.026(2) -0.016(2) 0.0021(19)
C10 0.045(3) 0.033(2) 0.055(3) -0.0178(19) -0.009(2) -0.0075(18)
C11 0.035(2) 0.033(2) 0.043(2) -0.0117(17) -0.0034(18) -0.0054(16)
C12 0.079(4) 0.071(3) 0.047(3) -0.016(2) -0.020(3) -0.016(3)
C13 0.079(4) 0.048(3) 0.082(4) -0.032(3) -0.037(3) -0.002(3)
C14 0.042(3) 0.048(2) 0.031(2) -0.0111(18) 0.0017(18) -0.0124(19)
C15 0.042(3) 0.050(2) 0.029(2) -0.0132(18) -0.0016(17) -0.0082(19)
C16 0.045(3) 0.038(2) 0.037(2) -0.0153(17) -0.0042(18) -0.0098(18)
C17 0.049(3) 0.042(2) 0.035(2) -0.0126(18) -0.0030(19) -0.0128(19)
C18 0.067(3) 0.043(2) 0.046(3) -0.014(2) -0.006(2) -0.017(2)
C19 0.094(4) 0.039(2) 0.052(3) -0.019(2) 0.001(3) -0.015(3)
C20 0.101(5) 0.050(3) 0.053(3) -0.027(2) 0.012(3) -0.013(3)
C21 0.071(3) 0.049(3) 0.036(2) -0.016(2) 0.005(2) -0.015(2)
C22 0.098(5) 0.050(3) 0.059(3) -0.017(2) 0.006(3) -0.030(3)
C23 0.156(7) 0.047(3) 0.080(4) -0.028(3) 0.019(4) -0.025(4)
C24 0.039(3) 0.044(2) 0.041(2) -0.0021(19) -0.0117(19) -0.0019(18)
C25 0.038(3) 0.043(2) 0.032(2) -0.0038(18) -0.0029(17) -0.0023(18)
C26 0.037(3) 0.043(2) 0.045(2) -0.0174(19) 0.0007(19) -0.0049(18)
C27 0.046(3) 0.058(3) 0.058(3) -0.028(2) -0.008(2) -0.001(2)
C28 0.043(3) 0.064(3) 0.081(4) -0.045(3) -0.001(3) -0.007(2)
C29 0.071(4) 0.054(3) 0.084(4) -0.041(3) 0.002(3) -0.012(3)
C30 0.083(4) 0.046(3) 0.064(3) -0.020(2) -0.005(3) -0.008(3)
C31 0.056(3) 0.045(3) 0.042(2) -0.015(2) 0.000(2) -0.003(2)
C32 0.062(4) 0.087(4) 0.121(6) -0.067(4) -0.026(4) 0.002(3)
C33 0.115(6) 0.067(4) 0.120(6) -0.045(4) -0.013(5) -0.029(4)
C34 0.037(3) 0.062(3) 0.043(2) -0.003(2) -0.0126(19) -0.021(2)
C35 0.040(3) 0.051(3) 0.038(2) -0.0030(19) -0.0102(19) -0.020(2)
C36 0.034(2) 0.042(2) 0.030(2) -0.0024(16) -0.0020(16) -0.0106(17)
C37 0.039(3) 0.044(2) 0.036(2) -0.0063(18) -0.0072(18) -0.0109(18)
C38 0.044(3) 0.050(3) 0.035(2) -0.0081(19) -0.0036(19) -0.006(2)
C39 0.054(3) 0.045(3) 0.047(3) 0.002(2) -0.001(2) -0.015(2)
C40 0.067(4) 0.056(3) 0.062(3) -0.007(2) -0.012(3) -0.031(3)
C41 0.052(3) 0.046(2) 0.042(2) -0.0017(19) -0.013(2) -0.022(2)
C42 0.066(4) 0.058(3) 0.046(3) 0.002(2) -0.016(2) -0.005(2)
C43 0.092(5) 0.045(3) 0.066(4) 0.001(3) -0.005(3) -0.022(3)
Cl1 0.0479(7) 0.0555(7) 0.0407(6) -0.0065(5) -0.0069(5) -0.0168(5)
O9 0.090(3) 0.092(3) 0.085(3) -0.008(2) -0.053(3) -0.027(2)
O10 0.067(3) 0.146(4) 0.061(2) -0.011(3) 0.000(2) -0.058(3)
O11 0.185(6) 0.075(3) 0.089(3) 0.029(3) -0.072(4) -0.061(3)
O12 0.099(4) 0.176(6) 0.142(5) -0.111(5) 0.025(4) -0.012(4)
N13 0.103(5) 0.079(4) 0.108(5) -0.050(4) -0.043(4) 0.015(4)
O13 0.082(4) 0.111(4) 0.109(4) -0.055(3) -0.031(3) -0.015(3)
O14 0.104(4) 0.103(4) 0.110(4) -0.049(3) -0.040(3) 0.020(3)
O15 0.288(10) 0.102(4) 0.204(8) -0.034(4) -0.201(8) 0.021(5)
O16 0.096(3) 0.049(2) 0.048(2) -0.0104(16) 0.003(2) -0.0198(19)
C44 0.147(8) 0.112(6) 0.085(5) -0.044(5) -0.022(5) 0.027(6)
O17 0.068(3) 0.086(3) 0.0389(18) -0.0204(18) -0.0167(17) 0.013(2)
C45 0.081(5) 0.086(4) 0.063(4) -0.007(3) -0.034(3) 0.003(3)
O18 0.170(6) 0.104(4) 0.094(4) -0.042(3) 0.062(4) -0.034(4)
C46 0.232(16) 0.169(12) 0.242(17) -0.037(11) 0.091(13) -0.120(12)
O19 0.084(7) 0.111(8) 0.095(7) -0.054(6) -0.011(5) -0.020(6)
C47 0.21(2) 0.117(14) 0.19(2) 0.021(14) -0.12(2) -0.089(15)
O20 0.111(5) 0.156(6) 0.115(5) -0.054(4) -0.001(4) -0.019(4)
C48 0.27(2) 0.172(13) 0.36(2) -0.198(16) -0.203(18) 0.060(12)
C49 0.111(11) 0.33(3) 0.27(2) 0.08(2) 0.043(13) 0.043(14)
C50 0.211(17) 0.31(2) 0.109(10) -0.078(12) 0.063(10) -0.122(17)
C51 0.162(14) 0.227(17) 0.206(16) 0.020(13) -0.046(11) -0.112(13)

loop_
_atom_type_symbol
_atom_type_description
_atom_type_scat_dispersion_real
_atom_type_scat_dispersion_imag
_atom_type_scat_source
C C 0.0033 0.0016 'International Tables Vol C Tables 4.2.6.8 and 6.1.1.4'
H H 0.0000 0.0000 'International Tables Vol C Tables 4.2.6.8 and 6.1.1.4'
N N 0.0061 0.0033 'International Tables Vol C Tables 4.2.6.8 and 6.1.1.4'
O O 0.0106 0.0060 'International Tables Vol C Tables 4.2.6.8 and 6.1.1.4'
Cl Cl 0.1484 0.1585 'International Tables Vol C Tables 4.2.6.8 and 6.1.1.4'
Fe Fe 0.3463 0.8444 'International Tables Vol C Tables 4.2.6.8 and 6.1.1.4'

loop_
_geom_angle_atom_site_label_1
_geom_angle_atom_site_label_2
_geom_angle_atom_site_label_3
_geom_angle
_geom_angle_site_symmetry_1
_geom_angle_site_symmetry_3
_geom_angle_publ_flag
O1 Fe1 O2 71.85(11) . . ?
O1 Fe1 N3 104.87(13) . . ?
O2 Fe1 N3 102.77(13) . . ?
O1 Fe1 O3 150.41(11) . . ?
O2 Fe1 O3 80.66(11) . . ?
N3 Fe1 O3 91.47(13) . . ?
O1 Fe1 N5 101.55(13) . . ?
O2 Fe1 N5 124.73(13) . . ?
N3 Fe1 N5 130.84(14) . . ?
O3 Fe1 N5 85.04(13) . . ?
O1 Fe1 N1 73.15(12) . . ?
O2 Fe1 N1 143.01(12) . . ?
N3 Fe1 N1 75.10(13) . . ?
O3 Fe1 N1 135.79(11) . . ?
N5 Fe1 N1 73.99(12) . . ?
O1 Fe2 O2 71.33(11) . . ?
O1 Fe2 N9 99.74(13) . . ?
O2 Fe2 N9 98.27(13) . . ?
O1 Fe2 O6 149.29(12) . . ?
O2 Fe2 O6 80.81(12) . . ?
N9 Fe2 O6 96.73(13) . . ?
O1 Fe2 N7 89.63(13) . . ?
O2 Fe2 N7 116.15(14) . . ?
N9 Fe2 N7 145.49(14) . . ?
O6 Fe2 N7 91.29(13) . . ?
O1 Fe2 N2 74.69(11) . . ?
O2 Fe2 N2 143.80(12) . . ?
N9 Fe2 N2 75.39(13) . . ?
O6 Fe2 N2 134.94(12) . . ?
N7 Fe2 N2 75.26(13) . . ?
C1 O1 Fe1 128.0(2) . . ?
C1 O1 Fe2 122.0(2) . . ?
Fe1 O1 Fe2 108.90(12) . . ?
Fe1 O2 Fe2 107.88(12) . . ?
N11 O3 Fe1 119.8(2) . . ?
N12 O6 Fe2 103.3(2) . . ?
C4 N1 C14 111.8(3) . . ?
C4 N1 C2 112.3(3) . . ?
C14 N1 C2 111.8(3) . . ?
C4 N1 Fe1 110.6(2) . . ?
C14 N1 Fe1 104.2(2) . . ?
C2 N1 Fe1 105.7(2) . . ?
C24 N2 C34 112.4(4) . . ?
C24 N2 C3 111.6(3) . . ?
C34 N2 C3 110.3(4) . . ?
C24 N2 Fe2 108.8(3) . . ?
C34 N2 Fe2 107.5(2) . . ?
C3 N2 Fe2 105.9(2) . . ?
C5 N3 C6 106.2(3) . . ?
C5 N3 Fe1 120.7(3) . . ?
C6 N3 Fe1 133.1(3) . . ?
C5 N4 C11 108.5(3) . . ?
C15 N5 C16 106.0(3) . . ?
C15 N5 Fe1 115.3(3) . . ?
C16 N5 Fe1 135.8(3) . . ?
C15 N6 C21 107.5(4) . . ?
C25 N7 C26 106.3(4) . . ?
C25 N7 Fe2 118.4(3) . . ?
C26 N7 Fe2 135.1(3) . . ?
C25 N8 C31 108.1(4) . . ?
C35 N9 C36 105.2(3) . . ?
C35 N9 Fe2 119.2(3) . . ?
C36 N9 Fe2 135.6(3) . . ?
C35 N10 C41 107.3(4) . . ?
O5 N11 O4 123.1(4) . . ?
O5 N11 O3 117.5(4) . . ?
O4 N11 O3 119.4(4) . . ?
O8 N12 O7 124.0(4) . . ?
O8 N12 O6 120.0(4) . . ?
O7 N12 O6 115.9(3) . . ?
O1 C1 C2 107.3(3) . . ?
O1 C1 C3 105.8(3) . . ?
C2 C1 C3 114.9(4) . . ?
N1 C2 C1 107.7(3) . . ?
N2 C3 C1 108.5(3) . . ?
N1 C4 C5 108.6(3) . . ?
N4 C5 N3 111.9(4) . . ?
N4 C5 C4 125.8(3) . . ?
N3 C5 C4 122.3(4) . . ?
C7 C6 C11 120.1(4) . . ?
C7 C6 N3 132.1(4) . . ?
C11 C6 N3 107.8(3) . . ?
C8 C7 C6 119.0(4) . . ?
C7 C8 C9 120.2(4) . . ?
C7 C8 C12 119.2(4) . . ?
C9 C8 C12 120.6(4) . . ?
C10 C9 C8 120.4(4) . . ?
C10 C9 C13 119.0(5) . . ?
C8 C9 C13 120.6(4) . . ?
C9 C10 C11 118.7(4) . . ?
N4 C11 C10 132.9(4) . . ?
N4 C11 C6 105.6(4) . . ?
C10 C11 C6 121.5(4) . . ?
C15 C14 N1 107.5(3) . . ?
N6 C15 N5 112.2(4) . . ?
N6 C15 C14 125.8(4) . . ?
N5 C15 C14 121.9(4) . . ?
C17 C16 C21 120.8(4) . . ?
C17 C16 N5 131.4(4) . . ?
C21 C16 N5 107.8(4) . . ?
C18 C17 C16 118.3(4) . . ?
C17 C18 C19 120.9(4) . . ?
C17 C18 C22 119.4(4) . . ?
C19 C18 C22 119.8(4) . . ?
C20 C19 C18 120.4(4) . . ?
C20 C19 C23 119.9(5) . . ?
C18 C19 C23 119.7(5) . . ?
C19 C20 C21 118.3(5) . . ?
C20 C21 C16 121.4(4) . . ?
C20 C21 N6 132.1(4) . . ?
C16 C21 N6 106.5(4) . . ?
N2 C24 C25 109.0(4) . . ?
N7 C25 N8 111.9(4) . . ?
N7 C25 C24 123.3(4) . . ?
N8 C25 C24 124.7(4) . . ?
C27 C26 C31 119.7(5) . . ?
C27 C26 N7 132.8(4) . . ?
C31 C26 N7 107.4(4) . . ?
C28 C27 C26 120.1(5) . . ?
C27 C28 C29 120.1(6) . . ?
C27 C28 C32 120.9(5) . . ?
C29 C28 C32 118.9(5) . . ?
C30 C29 C28 120.1(5) . . ?
C30 C29 C33 120.1(6) . . ?
C28 C29 C33 119.7(6) . . ?
C29 C30 C31 119.1(5) . . ?
N8 C31 C30 132.9(5) . . ?
N8 C31 C26 106.3(4) . . ?
C30 C31 C26 120.8(5) . . ?
N2 C34 C35 107.4(4) . . ?
N10 C35 N9 113.0(4) . . ?
N10 C35 C34 124.9(4) . . ?
N9 C35 C34 121.8(4) . . ?
C41 C36 C37 120.1(4) . . ?
C41 C36 N9 108.7(4) . . ?
C37 C36 N9 131.2(4) . . ?
C38 C37 C36 118.6(4) . . ?
C37 C38 C39 120.8(4) . . ?
C37 C38 C42 119.2(5) . . ?
C39 C38 C42 120.0(4) . . ?
C40 C39 C38 120.6(4) . . ?
C40 C39 C43 118.7(5) . . ?
C38 C39 C43 120.6(5) . . ?
C41 C40 C39 118.1(5) . . ?
C36 C41 C40 121.7(4) . . ?
C36 C41 N10 105.8(4) . . ?
C40 C41 N10 132.4(4) . . ?
O12 Cl1 O10 108.8(4) . . ?
O12 Cl1 O11 108.8(4) . . ?
O10 Cl1 O11 109.8(3) . . ?
O12 Cl1 O9 109.1(4) . . ?
O10 Cl1 O9 110.2(3) . . ?
O11 Cl1 O9 110.1(3) . . ?
O13 N13 O15 128.7(8) . . ?
O13 N13 O14 118.0(6) . . ?
O15 N13 O14 113.2(8) . . ?
C49 O20 C50 107.1(12) . . ?
O20 C49 C48 110.4(14) . . ?
C51 C50 O20 113.6(13) . . ?

loop_
_geom_bond_atom_site_label_1
_geom_bond_atom_site_label_2
_geom_bond_distance
_geom_bond_site_symmetry_2
_geom_bond_publ_flag
Fe1 O1 1.957(3) . ?
Fe1 O2 1.968(3) . ?
Fe1 N3 2.030(3) . ?
Fe1 O3 2.069(3) . ?
Fe1 N5 2.077(3) . ?
Fe1 N1 2.366(3) . ?
Fe2 O1 1.968(3) . ?
Fe2 O2 1.982(3) . ?
Fe2 N9 2.050(4) . ?
Fe2 O6 2.073(3) . ?
Fe2 N7 2.089(4) . ?
Fe2 N2 2.392(4) . ?
O1 C1 1.417(4) . ?
O3 N11 1.298(5) . ?
O4 N11 1.233(5) . ?
O5 N11 1.221(5) . ?
O6 N12 1.296(5) . ?
O7 N12 1.242(5) . ?
O8 N12 1.220(5) . ?
N1 C4 1.472(5) . ?
N1 C14 1.483(5) . ?
N1 C2 1.500(5) . ?
N2 C24 1.475(5) . ?
N2 C34 1.484(6) . ?
N2 C3 1.496(5) . ?
N3 C5 1.328(5) . ?
N3 C6 1.398(5) . ?
N4 C5 1.322(5) . ?
N4 C11 1.383(6) . ?
N5 C15 1.337(5) . ?
N5 C16 1.403(5) . ?
N6 C15 1.330(6) . ?
N6 C21 1.394(6) . ?
N7 C25 1.319(5) . ?
N7 C26 1.403(6) . ?
N8 C25 1.341(6) . ?
N8 C31 1.368(7) . ?
N9 C35 1.330(6) . ?
N9 C36 1.403(5) . ?
N10 C35 1.326(6) . ?
N10 C41 1.399(6) . ?
C1 C2 1.513(6) . ?
C1 C3 1.518(6) . ?
C4 C5 1.489(6) . ?
C6 C7 1.388(6) . ?
C6 C11 1.397(6) . ?
C7 C8 1.386(6) . ?
C8 C9 1.420(7) . ?
C8 C12 1.507(7) . ?
C9 C10 1.375(6) . ?
C9 C13 1.506(7) . ?
C10 C11 1.385(6) . ?
C14 C15 1.474(6) . ?
C16 C17 1.388(6) . ?
C16 C21 1.389(6) . ?
C17 C18 1.380(6) . ?
C18 C19 1.416(7) . ?
C18 C22 1.519(7) . ?
C19 C20 1.381(7) . ?
C19 C23 1.502(7) . ?
C20 C21 1.386(7) . ?
C24 C25 1.485(7) . ?
C26 C27 1.386(7) . ?
C26 C31 1.400(6) . ?
C27 C28 1.375(7) . ?
C28 C29 1.419(8) . ?
C28 C32 1.514(8) . ?
C29 C30 1.380(9) . ?
C29 C33 1.523(8) . ?
C30 C31 1.397(7) . ?
C34 C35 1.503(6) . ?
C36 C41 1.385(6) . ?
C36 C37 1.394(6) . ?
C37 C38 1.383(6) . ?
C38 C39 1.397(7) . ?
C38 C42 1.512(7) . ?
C39 C40 1.387(7) . ?
C39 C43 1.517(6) . ?
C40 C41 1.386(6) . ?
Cl1 O12 1.388(5) . ?
Cl1 O10 1.396(4) . ?
Cl1 O11 1.408(4) . ?
Cl1 O9 1.424(4) . ?
N13 O13 1.221(8) . ?
N13 O15 1.230(8) . ?
N13 O14 1.314(9) . ?
O16 C44 1.432(8) . ?
O17 C45 1.384(6) . ?
O18 C46 1.439(13) . ?
O19 C47 1.35(2) . ?
O20 C49 1.260(19) . ?
O20 C50 1.395(15) . ?
C48 C49 1.32(2) . ?
C50 C51 1.358(19) . ?
